data_1565594
loop_
_publ_author_name
'Svistunova, Iryna V.'
'Sharutin, Vladimir V.'
'Tretyakova, Galina O.'
'Puzyrkov, Zakhar N.'

_publ_section_title
;
 Synthesis and structure of boron difluoride binuclear \b-diketonates
;
_journal_name_full 'Inorganica Chimica Acta'
_journal_page_first 119230
_journal_paper_doi 10.1016/j.ica.2019.119230
_journal_volume 501
_journal_year 2020
_chemical_formula_moiety 'C10 H12 B2 F4 O4 S, C H2 Cl'
_chemical_formula_sum 'C11 H14 B2 Cl F4 O4 S'
_chemical_formula_weight 375.35
_space_group_crystal_system triclinic
_space_group_IT_number 2
_space_group_name_Hall '-P 1'
_space_group_name_H-M_alt 'P -1'
_atom_sites_solution_hydrogens geom
_atom_sites_solution_primary direct
_atom_sites_solution_secondary difmap
_cell_angle_alpha 86.56(3)
_cell_angle_beta 85.43(2)
_cell_angle_gamma 70.61(3)
_cell_formula_units_Z 2
_cell_length_a 7.591(4)
_cell_length_b 10.496(4)
_cell_length_c 10.791(5)
_cell_measurement_reflns_used 10786
_cell_measurement_temperature 293(2)
_cell_measurement_theta_max 41.33
_cell_measurement_theta_min 2.85
_cell_volume 807.9(7)
_computing_molecular_graphics 'Olex2 (Dolomanov et al., 2009)'
_computing_publication_material 'Olex2 (Dolomanov et al., 2009)'
_computing_structure_refinement 'ShelXL (Sheldrick, 2015)'
_computing_structure_solution 'ShelXS-1997 (Sheldrick, 2008)'
_diffrn_ambient_temperature 293.15
_diffrn_measured_fraction_theta_full 0.993
_diffrn_measured_fraction_theta_max 0.993
_diffrn_measurement_device_type Bruker
_diffrn_radiation_monochromator graphite
_diffrn_radiation_type MoK\a
_diffrn_radiation_wavelength 0.71073
_diffrn_reflns_av_R_equivalents 0.0382
_diffrn_reflns_av_unetI/netI 0.0321
_diffrn_reflns_limit_h_max 14
_diffrn_reflns_limit_h_min -14
_diffrn_reflns_limit_k_max 19
_diffrn_reflns_limit_k_min -19
_diffrn_reflns_limit_l_max 19
_diffrn_reflns_limit_l_min -20
_diffrn_reflns_number 69665
_diffrn_reflns_theta_full 41.33
_diffrn_reflns_theta_max 41.33
_diffrn_reflns_theta_min 2.85
_diffrn_source 'fine-focus sealed tube'
_exptl_absorpt_coefficient_mu 0.419
_exptl_absorpt_correction_T_max 0.8535
_exptl_absorpt_correction_T_min 0.7222
_exptl_absorpt_correction_type multi-scan
_exptl_crystal_colour colorless
_exptl_crystal_density_diffrn 1.543
_exptl_crystal_density_method 'not measured'
_exptl_crystal_description block
_exptl_crystal_F_000 382
_exptl_crystal_size_max 0.83
_exptl_crystal_size_mid 0.81
_exptl_crystal_size_min 0.39
_refine_diff_density_max 0.796
_refine_diff_density_min -0.790
_refine_diff_density_rms 0.103
_refine_ls_extinction_method none
_refine_ls_goodness_of_fit_ref 1.021
_refine_ls_hydrogen_treatment constr
_refine_ls_matrix_type full
_refine_ls_number_parameters 212
_refine_ls_number_reflns 10786
_refine_ls_number_restraints 0
_refine_ls_restrained_S_all 1.021
_refine_ls_R_factor_all 0.1200
_refine_ls_R_factor_gt 0.0669
_refine_ls_shift/su_max 0.001
_refine_ls_shift/su_mean 0.000
_refine_ls_structure_factor_coef Fsqd
_refine_ls_weighting_details 'calc w=1/[\s^2^(Fo^2^)+(0.1009P)^2^+0.1811P] where P=(Fo^2^+2Fc^2^)/3'
_refine_ls_weighting_scheme calc
_refine_ls_wR_factor_gt 0.1788
_refine_ls_wR_factor_ref 0.2078
_reflns_number_gt 6303
_reflns_number_total 10786
_reflns_threshold_expression >2sigma(I)
_cod_data_source_file 1494_0m_aC11H14O4B2F4SCl.cif
_cod_data_source_block 1494_0m_a
_cod_original_cell_volume 808.0(6)
_cod_database_code 1565594
_olex2_refinement_description
;
1. Fixed Uiso
 At 1.2 times of:
  All C(H,H) groups
 At 1.5 times of:
  All C(H,H,H) groups
2.a Secondary CH2 refined with riding coordinates:
 C11(H11A,H11B)
2.b Idealised Me refined as rotating group:
 C1(H1A,H1B,H1C), C5(H5C,H5B,H5A), C10(H10A,H10B,H10C), C6(H6A,H6B,H6C)
;
_olex2_submission_special_instructions 'No special instructions were received'

loop_
_space_group_symop_id
_space_group_symop_operation_xyz
1 'x, y, z'
2 '-x, -y, -z'

loop_
_atom_site_label
_atom_site_type_symbol
_atom_site_fract_x
_atom_site_fract_y
_atom_site_fract_z
_atom_site_U_iso_or_equiv
_atom_site_adp_type
_atom_site_occupancy
_atom_site_calc_flag
_atom_site_disorder_assembly
_atom_site_disorder_group
_atom_site_refinement_flags_posn
S1 S 0.70663(5) 0.37502(3) 0.88134(3) 0.03573(9) Uani 1 d . . .
Cl1 Cl 0.35353(14) 0.12564(9) 0.65040(8) 0.1013(3) Uani 1 d . . .
F2 F 0.05489(16) 0.31396(17) 1.09722(11) 0.0726(4) Uani 1 d . . .
O1 O 0.37437(15) 0.20626(13) 1.07658(10) 0.0450(2) Uani 1 d . . .
O3 O 0.83984(16) 0.38356(10) 0.51958(9) 0.0411(2) Uani 1 d . . .
F3 F 0.9782(3) 0.21071(14) 0.38634(11) 0.0830(5) Uani 1 d . . .
F4 F 0.6659(2) 0.27163(16) 0.43429(14) 0.0828(5) Uani 1 d . . .
O2 O 0.19788(14) 0.33734(12) 0.90486(11) 0.0443(2) Uani 1 d . . .
O4 O 0.87143(16) 0.15110(10) 0.58159(9) 0.0407(2) Uani 1 d . . .
F1 F 0.1663(2) 0.13445(14) 0.97695(14) 0.0761(4) Uani 1 d . . .
C2 C 0.51816(17) 0.23909(13) 1.03419(11) 0.0328(2) Uani 1 d . . .
C3 C 0.51030(16) 0.32273(12) 0.92643(10) 0.02900(19) Uani 1 d . . .
C8 C 0.77039(15) 0.32254(11) 0.72661(10) 0.02736(18) Uani 1 d . . .
C7 C 0.79060(16) 0.41737(12) 0.63440(11) 0.0315(2) Uani 1 d . . .
B2 B 0.8385(3) 0.25320(18) 0.47572(14) 0.0447(4) Uani 1 d . . .
C1 C 0.6821(2) 0.18488(19) 1.11172(14) 0.0457(3) Uani 1 d . . .
H1A H 0.6550 0.2297 1.1894 0.069 Uiso 1 calc . . GR
H1B H 0.7892 0.2003 1.0686 0.069 Uiso 1 calc . . GR
H1C H 0.7078 0.0896 1.1272 0.069 Uiso 1 calc . . GR
C4 C 0.34120(17) 0.37334(12) 0.86738(12) 0.0334(2) Uani 1 d . . .
C5 C 0.3100(2) 0.46939(18) 0.75800(17) 0.0516(4) Uani 1 d . . .
H5C H 0.3328 0.4199 0.6831 0.077 Uiso 1 calc . . GR
H5B H 0.3939 0.5207 0.7571 0.077 Uiso 1 calc . . GR
H5A H 0.1831 0.5296 0.7632 0.077 Uiso 1 calc . . GR
C9 C 0.83089(17) 0.18573(12) 0.69585(11) 0.0307(2) Uani 1 d . . .
C10 C 0.8557(3) 0.07216(14) 0.78874(14) 0.0455(3) Uani 1 d . . .
H10A H 0.7356 0.0655 0.8164 0.068 Uiso 1 calc . . GR
H10B H 0.9157 0.0881 0.8584 0.068 Uiso 1 calc . . GR
H10C H 0.9317 -0.0106 0.7514 0.068 Uiso 1 calc . . GR
C6 C 0.7676(3) 0.56057(15) 0.65724(17) 0.0476(3) Uani 1 d . . .
H6A H 0.8470 0.5916 0.5980 0.071 Uiso 1 calc . . GR
H6B H 0.8013 0.5671 0.7399 0.071 Uiso 1 calc . . GR
H6C H 0.6395 0.6154 0.6485 0.071 Uiso 1 calc . . GR
C11 C 0.4166(5) 0.0524(3) 0.4940(4) 0.1037(11) Uani 1 d . . .
H11A H 0.3203 0.0189 0.4693 0.124 Uiso 1 calc . . R
H11B H 0.4322 0.1195 0.4323 0.124 Uiso 1 calc . . R
B1 B 0.1935(2) 0.24663(19) 1.01500(15) 0.0409(3) Uani 1 d . . .

loop_
_atom_site_aniso_label
_atom_site_aniso_U_11
_atom_site_aniso_U_22
_atom_site_aniso_U_33
_atom_site_aniso_U_23
_atom_site_aniso_U_13
_atom_site_aniso_U_12
S1 0.04090(17) 0.04462(18) 0.02954(14) -0.01015(11) 0.00545(10) -0.02481(13)
Cl1 0.1174(6) 0.0989(5) 0.0966(5) -0.0472(4) 0.0249(5) -0.0472(5)
F2 0.0443(5) 0.1178(11) 0.0498(6) -0.0138(6) 0.0140(4) -0.0207(6)
O1 0.0387(5) 0.0593(6) 0.0395(5) 0.0138(4) -0.0006(4) -0.0224(4)
O3 0.0534(6) 0.0390(5) 0.0308(4) 0.0011(3) 0.0085(4) -0.0181(4)
F3 0.1321(13) 0.0625(7) 0.0468(6) -0.0158(5) 0.0447(7) -0.0309(8)
F4 0.1060(11) 0.0885(9) 0.0762(9) 0.0290(7) -0.0502(8) -0.0572(9)
O2 0.0295(4) 0.0549(6) 0.0473(6) 0.0100(5) -0.0018(4) -0.0145(4)
O4 0.0565(6) 0.0324(4) 0.0293(4) -0.0050(3) 0.0041(4) -0.0102(4)
F1 0.1114(11) 0.0621(7) 0.0748(8) 0.0049(6) -0.0279(8) -0.0515(7)
C2 0.0333(5) 0.0380(6) 0.0270(5) -0.0016(4) 0.0021(4) -0.0126(4)
C3 0.0306(5) 0.0314(5) 0.0255(4) -0.0044(3) 0.0044(3) -0.0116(4)
C8 0.0268(4) 0.0285(4) 0.0271(4) -0.0027(3) 0.0028(3) -0.0102(3)
C7 0.0296(5) 0.0320(5) 0.0334(5) -0.0013(4) 0.0045(4) -0.0123(4)
B2 0.0650(10) 0.0440(8) 0.0275(6) -0.0015(5) 0.0033(6) -0.0226(7)
C1 0.0423(7) 0.0607(9) 0.0341(6) 0.0061(6) -0.0076(5) -0.0169(6)
C4 0.0301(5) 0.0323(5) 0.0337(5) 0.0001(4) 0.0036(4) -0.0061(4)
C5 0.0391(7) 0.0496(8) 0.0551(9) 0.0208(7) -0.0005(6) -0.0044(6)
C9 0.0332(5) 0.0294(5) 0.0278(4) -0.0017(4) -0.0001(4) -0.0081(4)
C10 0.0637(9) 0.0311(6) 0.0342(6) 0.0028(4) -0.0033(6) -0.0064(6)
C6 0.0582(9) 0.0333(6) 0.0540(8) -0.0037(6) 0.0111(7) -0.0218(6)
C11 0.111(3) 0.0830(19) 0.127(3) 0.0084(19) -0.033(2) -0.0413(17)
B1 0.0383(7) 0.0536(9) 0.0367(7) -0.0020(6) 0.0032(5) -0.0241(6)

loop_
_atom_type_symbol
_atom_type_description
_atom_type_scat_dispersion_real
_atom_type_scat_dispersion_imag
_atom_type_scat_source
C C 0.0033 0.0016 'International Tables Vol C Tables 4.2.6.8 and 6.1.1.4'
H H 0.0000 0.0000 'International Tables Vol C Tables 4.2.6.8 and 6.1.1.4'
O O 0.0106 0.0060 'International Tables Vol C Tables 4.2.6.8 and 6.1.1.4'
B B 0.0013 0.0007 'International Tables Vol C Tables 4.2.6.8 and 6.1.1.4'
F F 0.0171 0.0103 'International Tables Vol C Tables 4.2.6.8 and 6.1.1.4'
S S 0.1246 0.1234 'International Tables Vol C Tables 4.2.6.8 and 6.1.1.4'
Cl Cl 0.1484 0.1585 'International Tables Vol C Tables 4.2.6.8 and 6.1.1.4'

loop_
_geom_angle_atom_site_label_1
_geom_angle_atom_site_label_2
_geom_angle_atom_site_label_3
_geom_angle
_geom_angle_site_symmetry_1
_geom_angle_site_symmetry_3
C8 S1 C3 104.58(6) . .
C2 O1 B1 124.20(11) . .
C7 O3 B2 121.30(11) . .
C4 O2 B1 123.90(11) . .
C9 O4 B2 122.04(11) . .
O1 C2 C3 120.87(12) . .
O1 C2 C1 113.81(12) . .
C3 C2 C1 125.28(12) . .
C2 C3 S1 118.23(9) . .
C4 C3 S1 122.62(9) . .
C4 C3 C2 118.75(11) . .
C7 C8 S1 118.78(9) . .
C7 C8 C9 117.99(10) . .
C9 C8 S1 122.41(9) . .
O3 C7 C8 121.23(11) . .
O3 C7 C6 114.07(11) . .
C8 C7 C6 124.65(12) . .
O3 B2 O4 109.55(12) . .
F3 B2 O3 108.35(15) . .
F3 B2 F4 112.87(17) . .
F3 B2 O4 109.19(15) . .
F4 B2 O3 108.33(15) . .
F4 B2 O4 108.51(14) . .
C2 C1 H1A 109.5 . .
C2 C1 H1B 109.5 . .
C2 C1 H1C 109.5 . .
H1A C1 H1B 109.5 . .
H1A C1 H1C 109.5 . .
H1B C1 H1C 109.5 . .
O2 C4 C3 121.46(12) . .
O2 C4 C5 114.22(12) . .
C3 C4 C5 124.32(12) . .
C4 C5 H5C 109.5 . .
C4 C5 H5B 109.5 . .
C4 C5 H5A 109.5 . .
H5C C5 H5B 109.5 . .
H5C C5 H5A 109.5 . .
H5B C5 H5A 109.5 . .
O4 C9 C8 120.83(11) . .
O4 C9 C10 115.26(11) . .
C8 C9 C10 123.90(11) . .
C9 C10 H10A 109.5 . .
C9 C10 H10B 109.5 . .
C9 C10 H10C 109.5 . .
H10A C10 H10B 109.5 . .
H10A C10 H10C 109.5 . .
H10B C10 H10C 109.5 . .
C7 C6 H6A 109.5 . .
C7 C6 H6B 109.5 . .
C7 C6 H6C 109.5 . .
H6A C6 H6B 109.5 . .
H6A C6 H6C 109.5 . .
H6B C6 H6C 109.5 . .
Cl1 C11 H11A 110.7 . .
Cl1 C11 H11B 110.7 . .
C11 C11 Cl1 105.2(4) 2_656 .
C11 C11 H11A 110.7 2_656 .
C11 C11 H11B 110.7 2_656 .
H11A C11 H11B 108.8 . .
F2 B1 O1 108.41(14) . .
F2 B1 O2 108.59(15) . .
F2 B1 F1 111.72(15) . .
O2 B1 O1 110.57(11) . .
F1 B1 O1 108.98(15) . .
F1 B1 O2 108.57(14) . .

loop_
_geom_bond_atom_site_label_1
_geom_bond_atom_site_label_2
_geom_bond_distance
_geom_bond_site_symmetry_2
S1 C3 1.7761(13) .
S1 C8 1.7692(13) .
Cl1 C11 1.858(4) .
F2 B1 1.351(2) .
O1 C2 1.2926(16) .
O1 B1 1.494(2) .
O3 C7 1.3007(16) .
O3 B2 1.478(2) .
F3 B2 1.352(2) .
F4 B2 1.367(3) .
O2 C4 1.2940(17) .
O2 B1 1.483(2) .
O4 B2 1.496(2) .
O4 C9 1.2907(16) .
F1 B1 1.353(2) .
C2 C3 1.4073(17) .
C2 C1 1.487(2) .
C3 C4 1.4046(18) .
C8 C7 1.4009(17) .
C8 C9 1.4064(17) .
C7 C6 1.4878(19) .
C1 H1A 0.9600 .
C1 H1B 0.9600 .
C1 H1C 0.9600 .
C4 C5 1.486(2) .
C5 H5C 0.9600 .
C5 H5B 0.9600 .
C5 H5A 0.9600 .
C9 C10 1.4829(18) .
C10 H10A 0.9600 .
C10 H10B 0.9600 .
C10 H10C 0.9600 .
C6 H6A 0.9600 .
C6 H6B 0.9600 .
C6 H6C 0.9600 .
C11 C11 1.384(7) 2_656
C11 H11A 0.9700 .
C11 H11B 0.9700 .

loop_
_geom_torsion_atom_site_label_1
_geom_torsion_atom_site_label_2
_geom_torsion_atom_site_label_3
_geom_torsion_atom_site_label_4
_geom_torsion
_geom_torsion_site_symmetry_1
_geom_torsion_site_symmetry_2
_geom_torsion_site_symmetry_3
_geom_torsion_site_symmetry_4
S1 C3 C4 O2 -177.45(10) . . . .
S1 C3 C4 C5 3.28(19) . . . .
S1 C8 C7 O3 179.02(10) . . . .
S1 C8 C7 C6 1.87(18) . . . .
S1 C8 C9 O4 178.06(10) . . . .
S1 C8 C9 C10 -2.85(18) . . . .
O1 C2 C3 S1 174.78(10) . . . .
O1 C2 C3 C4 1.79(18) . . . .
C2 O1 B1 F2 -123.20(16) . . . .
C2 O1 B1 O2 -4.3(2) . . . .
C2 O1 B1 F1 115.00(16) . . . .
C2 C3 C4 O2 -4.79(18) . . . .
C2 C3 C4 C5 175.94(14) . . . .
C3 S1 C8 C7 127.74(10) . . . .
C3 S1 C8 C9 -62.82(11) . . . .
C8 S1 C3 C2 124.36(10) . . . .
C8 S1 C3 C4 -62.94(11) . . . .
C7 O3 B2 F3 -147.44(14) . . . .
C7 O3 B2 F4 89.79(16) . . . .
C7 O3 B2 O4 -28.4(2) . . . .
C7 C8 C9 O4 -12.42(18) . . . .
C7 C8 C9 C10 166.66(13) . . . .
B2 O3 C7 C8 12.9(2) . . . .
B2 O3 C7 C6 -169.71(15) . . . .
B2 O4 C9 C8 -6.2(2) . . . .
B2 O4 C9 C10 174.59(15) . . . .
C1 C2 C3 S1 -2.89(18) . . . .
C1 C2 C3 C4 -175.88(13) . . . .
C4 O2 B1 F2 120.03(16) . . . .
C4 O2 B1 O1 1.2(2) . . . .
C4 O2 B1 F1 -118.31(17) . . . .
C9 O4 B2 O3 25.2(2) . . . .
C9 O4 B2 F3 143.71(15) . . . .
C9 O4 B2 F4 -92.89(18) . . . .
C9 C8 C7 O3 9.11(18) . . . .
C9 C8 C7 C6 -168.04(13) . . . .
B1 O1 C2 C3 2.9(2) . . . .
B1 O1 C2 C1 -179.23(14) . . . .
B1 O2 C4 C3 3.1(2) . . . .
B1 O2 C4 C5 -177.57(15) . . . .
